data_2002828
loop_
_publ_author_name
'Mueller-Buschbaum, Hk'
'Mertens, B'

_publ_section_title
;
Synthese und Roentgen-Strukturuntersuchung von Rb4 Cd (V O) (V2 O7)2 Cl
und Tl4 Cd (V O) (V2 O7)2 Cl
;
_journal_name_full
;
Zeitschrift fuer Naturforschung, Teil B. Anorganische Chemie,
Organische Chemie (42,1987-)
;
_journal_page_first 453
_journal_page_last 456
_journal_volume 52
_journal_year 1997
_chemical_formula_structural 'Tl4 Cd (V O) (V2 O7)2 Cl'
_chemical_formula_sum 'Cd Cl O15 Tl4 V5'
_chemical_name_systematic
;
Tetrathallium cadmium oxovanadium bis(divanadate) chloride
;
_space_group_IT_number 75
_symmetry_cell_setting tetragonal
_symmetry_Int_Tables_number 75
_symmetry_space_group_name_Hall 'P 4'
_symmetry_space_group_name_H-M 'P 4'
_cell_angle_alpha 90
_cell_angle_beta 90
_cell_angle_gamma 90
_cell_formula_units_Z 1
_cell_length_a 9.150(1)
_cell_length_b 9.150(1)
_cell_length_c 5.405(1)
_cell_volume 452.5
_refine_ls_R_factor_all 0.0759
_cod_database_code 2002828

loop_
_symmetry_equiv_pos_as_xyz
x,y,z
-x,-y,z
y,-x,z
-y,x,z

loop_
_atom_site_aniso_label
_atom_site_aniso_U_11
_atom_site_aniso_U_12
_atom_site_aniso_U_13
_atom_site_aniso_U_22
_atom_site_aniso_U_23
_atom_site_aniso_U_33
Cd1 0.0114(2) 0. 0. 0.0114(2) 0. 0.0199(3)
Tl1 0.02824(10) -0.01005(10) 0.00264(15) 0.04117(12) -0.0027(2) 0.02859(9)
V1 0.0120(3) -0.0003(2) 0.0005(4) 0.0113(3) 0.0001(4) 0.0218(5)
V2 0.0102(4) 0. 0. 0.0102(4) 0. 0.0263(12)
Cl1 0.0315(9) 0. 0. 0.0315(9) 0. 0.0209(14)
O1 0.031(2) 0.007(2) 0.002(2) 0.031(2) 0.004(2) 0.032(3)
O2 0.016(2) -0.011(2) 0.004(2) 0.041(3) -0.009(2) 0.033(3)
O3 0.033(2) 0.001(2) -0.003(2) 0.012(2) 0.001(2) 0.041(3)
O4 0.033(3) 0.012(3) 0. 0.019(3) 0. 0.024(3)
O5 0.026(3) 0. 0. 0.026(3) 0. 0.041(6)

loop_
_atom_site_label
_atom_site_type_symbol
_atom_site_symmetry_multiplicity
_atom_site_Wyckoff_symbol
_atom_site_fract_x
_atom_site_fract_y
_atom_site_fract_z
_atom_site_occupancy
_atom_site_attached_hydrogens
_atom_site_calc_flag
Cd1 Cd2+ 1 a 0. 0. 0.5 1. 0 d
Tl1 Tl1+ 4 d 0.67823(3) 0.16543(3) 0.92086(14) 1. 0 d
V1 V5+ 4 d 0.38180(9) 0.14311(9) 0.4468(2) 1. 0 d
V2 V5+ 1 b 0.5 0.5 0.4761(4) 1. 0 d
Cl1 Cl1- 1 a 0. 0. 0.0258(6) 1. 0 d
O1 O2- 4 d 0.3819(6) 0.1438(6) 0.1471(10) 1. 0 d
O2 O2- 4 d 0.2119(5) 0.1164(6) 0.5603(10) 1. 0 d
O3 O2- 4 d 0.4467(6) 0.3092(5) 0.5626(10) 1. 0 d
O4 O2- 2 c 0.5 0. 0.5569(12) 1. 0 d
O5 O2- 1 b 0.5 0.5 0.1867(22) 1. 0 d

loop_
_atom_type_symbol
_atom_type_oxidation_number
Cd2+ 2.000
Tl1+ 1.000
V5+ 5.000
Cl1- -1.000
O2- -2.000
